data_4320882
loop_
_publ_author_name
'F. Albert Cotton'
'Evgeny V. Dikarev'
'Marina A. Petrukhina'
'Salah-Eddine Stiriba'

_publ_section_title
;
 Studies of Dirhodium(II) Tetra(trifluoroacetate). 5. Remarkable Examples
 of the Ambidentate Character of Dimethyl Sulfoxide
;
_journal_name_full 'Inorganic Chemistry'
_journal_page_first 1748
_journal_page_last 1754
_journal_paper_doi 10.1021/ic9913076
_journal_volume 39
_journal_year 2000
_chemical_compound_source synthesized
_chemical_formula_analytical 'not measured'
_chemical_formula_moiety
;
 [Rh2 (O2 C C F3)4]7[(C H3)2 S O]8
;
_chemical_formula_structural
;
 Rh2(O2CCF3)4{[Rh2(O2CCF3)4]3(\m2-DMSO-O,S)3(DMSO-O)}2
;
_chemical_formula_sum 'C72 H48 F84 O64 Rh14 S8'
_chemical_formula_weight 5230.32
_chemical_melting_point ?
_chemical_name_systematic
; 
 Hexakis(\m2-dimethylsulfoxide,-O,S)-bis(dimethylsulfoxide-O)-
 -heptakis(tetrakis(\m2-trifluoroacetato)-di-rhodium(II))
;
_space_group_IT_number 14
_symmetry_cell_setting monoclinic
_symmetry_space_group_name_Hall '-P 2ybc'
_symmetry_space_group_name_H-M 'P 1 21/c 1'
_atom_sites_solution_hydrogens geom
_atom_sites_solution_primary direct
_atom_sites_solution_secondary difmap
_audit_creation_method SHELXL
_cell_angle_alpha 90.00
_cell_angle_beta 92.40(4)
_cell_angle_gamma 90.00
_cell_formula_units_Z 2
_cell_length_a 28.261(2)
_cell_length_b 16.059(4)
_cell_length_c 17.636(2)
_cell_measurement_reflns_used 217
_cell_measurement_temperature 213(2)
_cell_measurement_theta_max 20.8
_cell_measurement_theta_min 5.0
_cell_volume 7997(2)
_computing_cell_refinement 'MADNES (Enraf-Nonius, 1989)'
_computing_data_collection 'MADNES (Enraf-Nonius, 1989)'
_computing_data_reduction 'PROCOR (Kabsch, 1988)'
_computing_molecular_graphics 'SHELXTL V.5 (Siemens, 1994)'
_computing_publication_material CIFTAB
_computing_structure_refinement 'SHELXL-93 (Sheldrick, 1993)'
_computing_structure_solution 'SHELXTL V.5 (Siemens, 1994)'
_diffrn_ambient_temperature 213(2)
_diffrn_measurement_device 'Nonius FAST area detector'
_diffrn_measurement_method 'Ellipsoid-mask fitting'
_diffrn_radiation_monochromator graphite
_diffrn_radiation_source 'fine-focus sealed tube'
_diffrn_radiation_type MoK\a
_diffrn_radiation_wavelength 0.71073
_diffrn_reflns_av_R_equivalents 0.0737
_diffrn_reflns_av_sigmaI/netI 0.0469
_diffrn_reflns_limit_h_max 22
_diffrn_reflns_limit_h_min -25
_diffrn_reflns_limit_k_max 14
_diffrn_reflns_limit_k_min -14
_diffrn_reflns_limit_l_max 16
_diffrn_reflns_limit_l_min -16
_diffrn_reflns_number 18994
_diffrn_reflns_theta_max 19.02
_diffrn_reflns_theta_min 1.84
_diffrn_standards_number 'none (area detector data)'
_exptl_absorpt_coefficient_mu 1.685
_exptl_absorpt_correction_type none
_exptl_crystal_colour violet
_exptl_crystal_density_diffrn 2.172
_exptl_crystal_density_meas ?
_exptl_crystal_density_method none
_exptl_crystal_description block-shaped
_exptl_crystal_F_000 5012
_exptl_crystal_size_max 0.38
_exptl_crystal_size_mid 0.23
_exptl_crystal_size_min 0.15
_refine_diff_density_max 0.931
_refine_diff_density_min -0.621
_refine_diff_density_rms 0.154
_refine_ls_extinction_coef noref
_refine_ls_extinction_method none
_refine_ls_goodness_of_fit_all 1.135
_refine_ls_goodness_of_fit_obs 1.136
_refine_ls_hydrogen_treatment noref
_refine_ls_matrix_type full
_refine_ls_number_parameters 901
_refine_ls_number_reflns 6191
_refine_ls_number_restraints 138
_refine_ls_restrained_S_all 1.150
_refine_ls_restrained_S_obs 1.130
_refine_ls_R_factor_all 0.0729
_refine_ls_R_factor_obs 0.0584
_refine_ls_shift/esd_max 0.001
_refine_ls_shift/esd_mean 0.000
_refine_ls_structure_factor_coef Fsqd
_refine_ls_weighting_details 'w=1/[\s^2^(Fo^2^)+(0.0004P)^2^+264.5537P] where P=(Fo^2^+2Fc^2^)/3'
_refine_ls_weighting_scheme calc
_refine_ls_wR_factor_all 0.1437
_refine_ls_wR_factor_obs 0.1280
_reflns_number_observed 5244
_reflns_number_total 6191
_reflns_observed_criterion >2sigma(I)
_cod_data_source_file ic9913076_2.cif
_cod_data_source_block '[Rh2(O2CCF3)4]7(DMSO)8'
_cod_depositor_comments
;
The following automatic conversions were performed:

'_chemical_melting_point' value 'not measured' was changed to '?' -
the value is undefined or not given.

Automatic conversion script
Id: cif_fix_values 1646 2011-03-28 12:23:43Z adriana 

The following automatic conversions were performed:

'_exptl_crystal_density_meas' value 'not measured' was changed to '?'
- the value is perceived as not measured.

Automatic conversion script
Id: cif_fix_values 3008 2015-01-20 13:52:24Z robertas 

The following automatic conversions were performed:

'_refine_ls_weighting_scheme' value 'calc
w=1/[\s^2^(Fo^2^)+(0.0004P)^2^+264.5537P] where P=(Fo^2^+2Fc^2^)/3'
was changed to 'calc'. New tag '_refine_ls_weighting_details' was
created. The value of the new tag was set to
'w=1/[\s^2^(Fo^2^)+(0.0004P)^2^+264.5537P] where P=(Fo^2^+2Fc^2^)/3'.

Automatic conversion script
Id: cif_fix_values 3143 2015-03-26 13:38:13Z robertas 
;
_cod_database_code 4320882

loop_
_symmetry_equiv_pos_as_xyz
'x, y, z'
'-x, y+1/2, -z+1/2'
'-x, -y, -z'
'x, -y-1/2, z-1/2'

loop_
_atom_site_aniso_label
_atom_site_aniso_U_11
_atom_site_aniso_U_22
_atom_site_aniso_U_33
_atom_site_aniso_U_23
_atom_site_aniso_U_13
_atom_site_aniso_U_12
Rh1 0.0237(8) 0.0244(8) 0.0227(8) 0.0005(6) 0.0058(6) -0.0010(7)
Rh2 0.0343(9) 0.0260(9) 0.0211(8) 0.0023(6) 0.0035(7) -0.0051(7)
Rh3 0.0342(9) 0.0252(9) 0.0231(8) 0.0017(7) 0.0077(7) -0.0047(7)
Rh4 0.0241(9) 0.0325(9) 0.0285(9) 0.0030(7) 0.0033(6) -0.0080(7)
Rh5 0.0276(9) 0.0354(9) 0.0273(9) -0.0018(7) 0.0028(7) -0.0091(7)
Rh6 0.0279(9) 0.0269(9) 0.0282(9) -0.0068(7) 0.0053(7) -0.0031(7)
Rh7 0.0340(9) 0.0325(9) 0.0284(9) -0.0087(7) 0.0046(7) -0.0033(7)
O1 0.024(7) 0.040(7) 0.020(7) -0.001(5) -0.002(6) -0.006(6)
O2 0.024(7) 0.019(6) 0.040(7) -0.003(5) 0.003(6) -0.005(5)
O3 0.039(8) 0.034(7) 0.026(7) -0.004(6) 0.001(6) 0.006(6)
O4 0.018(7) 0.030(7) 0.038(7) -0.003(6) 0.006(5) 0.004(6)
O5 0.058(9) 0.030(7) 0.019(7) 0.005(5) 0.009(6) 0.001(6)
O6 0.029(7) 0.035(7) 0.018(7) 0.006(5) 0.005(5) -0.002(6)
O7 0.085(10) 0.023(7) 0.016(7) 0.003(6) 0.012(6) 0.006(7)
O8 0.041(8) 0.062(9) 0.043(8) 0.013(7) -0.006(6) -0.020(7)
O9 0.051(8) 0.021(7) 0.022(7) -0.005(5) 0.012(6) 0.011(6)
O10 0.046(8) 0.034(7) 0.027(7) 0.009(6) 0.005(6) -0.006(6)
O11 0.059(9) 0.023(7) 0.032(8) -0.001(6) 0.013(6) 0.009(6)
O12 0.032(6) 0.055(7) 0.040(6) 0.012(6) 0.007(5) -0.019(6)
O13 0.035(8) 0.052(8) 0.025(7) 0.003(6) 0.008(6) -0.009(6)
O14 0.026(7) 0.036(8) 0.051(8) 0.010(6) 0.010(6) -0.006(6)
O15 0.022(6) 0.047(6) 0.039(6) 0.001(5) 0.013(5) 0.001(5)
O16 0.026(8) 0.026(7) 0.072(9) 0.005(6) -0.002(6) -0.010(6)
O17 0.039(8) 0.070(10) 0.034(8) 0.003(7) 0.012(6) -0.010(7)
O18 0.040(9) 0.042(8) 0.037(8) 0.005(6) 0.007(6) -0.023(6)
O19 0.022(7) 0.054(8) 0.035(7) -0.001(6) 0.013(6) -0.006(6)
O20 0.031(8) 0.045(8) 0.049(8) 0.003(6) 0.008(6) -0.001(7)
O21 0.045(8) 0.026(7) 0.037(8) -0.014(6) 0.004(6) 0.005(6)
O22 0.035(7) 0.030(7) 0.028(7) -0.002(6) 0.011(5) -0.009(6)
O23 0.027(7) 0.032(7) 0.043(8) -0.020(6) 0.003(6) -0.004(6)
O24 0.047(8) 0.026(7) 0.038(8) 0.001(6) 0.019(6) -0.010(6)
O25 0.035(8) 0.040(8) 0.048(8) -0.011(7) 0.000(6) -0.002(6)
O26 0.027(7) 0.026(7) 0.046(8) -0.005(6) 0.013(6) -0.012(6)
O27 0.037(6) 0.031(6) 0.034(6) -0.014(5) 0.006(5) 0.010(5)
O28 0.054(8) 0.033(8) 0.030(7) -0.008(6) 0.012(6) -0.005(7)
S1 0.029(3) 0.030(3) 0.018(3) 0.003(2) 0.007(2) 0.001(2)
O29 0.035(7) 0.021(7) 0.032(7) 0.002(5) 0.001(5) -0.006(6)
S2 0.027(3) 0.029(3) 0.027(3) 0.002(2) 0.004(2) -0.002(2)
O30 0.042(8) 0.017(7) 0.030(7) -0.004(5) 0.019(6) -0.008(6)
S3 0.031(3) 0.040(3) 0.020(3) -0.004(2) 0.007(2) -0.006(2)
O31 0.030(8) 0.047(8) 0.041(8) -0.012(6) -0.011(6) -0.007(6)
S4 0.050(4) 0.047(3) 0.046(3) -0.004(3) 0.007(3) -0.003(3)
O32 0.024(8) 0.076(10) 0.041(8) -0.031(7) -0.005(6) 0.010(7)

loop_
_atom_site_label
_atom_site_type_symbol
_atom_site_fract_x
_atom_site_fract_y
_atom_site_fract_z
_atom_site_U_iso_or_equiv
_atom_site_thermal_displace_type
_atom_site_occupancy
_atom_site_calc_flag
_atom_site_refinement_flags
_atom_site_disorder_group
Rh1 Rh 0.03630(5) 0.53211(8) 0.02218(7) 0.0235(4) Uani 1 d . .
Rh2 Rh 0.12520(5) 0.76738(8) -0.03304(7) 0.0271(4) Uani 1 d . .
Rh3 Rh 0.13366(5) 0.86422(8) -0.13650(7) 0.0273(4) Uani 1 d . .
Rh4 Rh 0.23410(5) 1.06673(9) -0.27589(7) 0.0283(4) Uani 1 d . .
Rh5 Rh 0.31471(5) 1.09780(9) -0.30853(7) 0.0301(4) Uani 1 d . .
Rh6 Rh 0.46275(5) 1.20481(8) -0.20855(7) 0.0275(4) Uani 1 d . .
Rh7 Rh 0.48736(5) 1.28491(9) -0.09911(8) 0.0315(4) Uani 1 d . .
O1 O 0.0496(4) 0.5580(7) -0.0872(6) 0.028(3) Uani 1 d . .
O2 O -0.0015(4) 0.6386(6) 0.0360(6) 0.027(3) Uani 1 d . .
O3 O 0.0190(4) 0.5020(7) 0.1301(6) 0.033(3) Uani 1 d . .
O4 O 0.0694(4) 0.4211(7) 0.0086(6) 0.029(3) Uani 1 d . .
O5 O 0.1508(4) 0.6776(7) -0.1006(6) 0.036(3) Uani 1 d . .
O6 O 0.0572(4) 0.7476(7) -0.0744(6) 0.027(3) Uani 1 d . .
O7 O 0.1010(5) 0.8630(7) 0.0302(6) 0.041(3) Uani 1 d . .
O8 O 0.1916(4) 0.7959(8) 0.0005(7) 0.049(4) Uani 1 d . .
O9 O 0.1582(4) 0.7678(6) -0.1983(6) 0.031(3) Uani 1 d . .
O10 O 0.0672(4) 0.8353(7) -0.1729(6) 0.035(3) Uani 1 d . .
O11 O 0.1079(4) 0.9524(7) -0.0676(6) 0.038(3) Uani 1 d . .
O12 O 0.1996(4) 0.8903(8) -0.0947(6) 0.042(3) Uani 1 d U .
O13 O 0.2208(4) 1.0342(7) -0.3851(6) 0.037(3) Uani 1 d . .
O14 O 0.2170(4) 1.1867(7) -0.3008(6) 0.038(3) Uani 1 d . .
O15 O 0.2512(4) 1.1016(7) -0.1694(6) 0.035(3) Uani 1 d U .
O16 O 0.2553(4) 0.9475(7) -0.2540(7) 0.042(3) Uani 1 d . .
O17 O 0.2954(4) 1.0633(8) -0.4172(6) 0.047(3) Uani 1 d . .
O18 O 0.2920(4) 1.2159(7) -0.3338(6) 0.040(3) Uani 1 d . .
O19 O 0.3267(4) 1.1317(7) -0.1988(6) 0.037(3) Uani 1 d . .
O20 O 0.3307(4) 0.9773(7) -0.2841(6) 0.042(3) Uani 1 d . .
O21 O 0.5277(4) 1.1487(7) -0.2012(6) 0.036(3) Uani 1 d . .
O22 O 0.4905(4) 1.2952(7) -0.2729(6) 0.031(3) Uani 1 d . .
O23 O 0.4006(4) 1.2694(7) -0.2127(6) 0.034(3) Uani 1 d . .
O24 O 0.4369(4) 1.1186(7) -0.1374(6) 0.037(3) Uani 1 d . .
O25 O 0.5501(4) 1.2214(7) -0.0965(7) 0.041(3) Uani 1 d . .
O26 O 0.5139(4) 1.3707(6) -0.1713(6) 0.032(3) Uani 1 d . .
O27 O 0.4230(4) 1.3445(7) -0.1082(6) 0.034(3) Uani 1 d U .
O28 O 0.4600(4) 1.1945(7) -0.0339(6) 0.038(3) Uani 1 d . .
C1 C 0.0217(7) 0.5339(11) -0.1359(10) 0.030(4) Uiso 1 d . .
C2 C -0.0440(7) 0.6347(11) 0.0185(10) 0.031(5) Uiso 1 d . .
C3 C 0.0341(7) 0.5464(12) -0.2199(11) 0.046(5) Uiso 1 d D 1
F1 F 0.0668(8) 0.4898(13) -0.2345(13) 0.043(8) Uiso 0.50 d PD 1
F2 F 0.0545(8) 0.6212(11) -0.2284(12) 0.029(8) Uiso 0.50 d PD 1
F3 F -0.0017(7) 0.5356(17) -0.2687(12) 0.051(9) Uiso 0.50 d PD 1
C3X C 0.0341(7) 0.5464(12) -0.2199(11) 0.990 Uiso 0.00 d PD 2
F1X F 0.0513(10) 0.4767(12) -0.2474(14) 0.053(9) Uiso 0.50 d PD 2
F2X F 0.0669(9) 0.6052(15) -0.2257(16) 0.061(12) Uiso 0.50 d PD 2
F3X F -0.0038(6) 0.5690(16) -0.2639(12) 0.041(8) Uiso 0.50 d PD 2
C4 C -0.0733(8) 0.7177(14) 0.0386(12) 0.062(6) Uiso 1 d D 3
F4 F -0.0993(8) 0.7402(13) -0.0202(10) 0.036(7) Uiso 0.50 d PD 3
F5 F -0.0456(7) 0.7772(14) 0.0700(15) 0.060(8) Uiso 0.50 d PD 3
F6 F -0.1016(8) 0.6977(14) 0.0937(12) 0.054(7) Uiso 0.50 d PD 3
C4X C -0.0733(8) 0.7177(14) 0.0386(12) 0.990 Uiso 0.00 d PD 4
F4X F -0.1117(8) 0.7237(19) 0.0007(16) 0.087(12) Uiso 0.50 d PD 4
F5X F -0.0433(6) 0.7846(12) 0.0333(15) 0.045(7) Uiso 0.50 d PD 4
F6X F -0.0813(11) 0.7126(18) 0.1109(11) 0.083(10) Uiso 0.50 d PD 4
C5 C 0.1609(6) 0.6973(12) -0.1662(11) 0.034(5) Uiso 1 d . .
C6 C 0.0440(6) 0.7860(11) -0.1341(10) 0.028(4) Uiso 1 d . .
C7 C 0.0991(6) 0.9314(13) -0.0015(12) 0.042(5) Uiso 1 d . .
C8 C 0.2126(7) 0.8508(14) -0.0360(12) 0.051(6) Uiso 1 d . .
C9 C 0.1826(7) 0.6278(12) -0.2125(11) 0.046(5) Uiso 1 d D 5
F7 F 0.1831(11) 0.5549(13) -0.1813(14) 0.074(10) Uiso 0.50 d PD 5
F8 F 0.1608(7) 0.6261(12) -0.2833(9) 0.034(5) Uiso 0.50 d PD 5
F9 F 0.2272(8) 0.6451(18) -0.2279(17) 0.089(10) Uiso 0.50 d PD 5
C9X C 0.1826(7) 0.6278(12) -0.2125(11) 0.990 Uiso 0.00 d PD 6
F7X F 0.1638(8) 0.5550(10) -0.1975(11) 0.031(6) Uiso 0.50 d PD 6
F8X F 0.1844(10) 0.6441(15) -0.2861(11) 0.070(8) Uiso 0.50 d PD 6
F9X F 0.2290(6) 0.6225(15) -0.1911(14) 0.059(7) Uiso 0.50 d PD 6
C10 C -0.0065(6) 0.7705(11) -0.1621(10) 0.033(5) Uiso 1 d D 7
F10 F -0.0089(7) 0.7572(14) -0.2370(8) 0.040(7) Uiso 0.60 d PD 7
F11 F -0.0339(6) 0.8364(9) -0.1500(12) 0.041(7) Uiso 0.60 d PD 7
F12 F -0.0258(7) 0.7045(10) -0.1281(12) 0.039(8) Uiso 0.60 d PD 7
C10X C -0.0065(6) 0.7705(11) -0.1621(10) 0.990 Uiso 0.00 d PD 8
F10X F -0.0136(10) 0.7894(19) -0.2339(10) 0.041(10) Uiso 0.40 d PD 8
F11X F -0.0324(10) 0.8249(16) -0.1221(17) 0.056(12) Uiso 0.40 d PD 8
F12X F -0.0216(10) 0.6935(12) -0.1498(17) 0.034(11) Uiso 0.40 d PD 8
C11 C 0.0815(8) 1.0085(14) 0.0495(12) 0.073(7) Uiso 1 d D 9
F13 F 0.0381(11) 0.9873(27) 0.0754(26) 0.085(16) Uiso 0.40 d PD 9
F14 F 0.0841(17) 1.0783(14) 0.0186(16) 0.047(8) Uiso 0.40 d PD 9
F15 F 0.1103(12) 1.0058(21) 0.1117(17) 0.061(9) Uiso 0.40 d PD 9
C11X C 0.0815(8) 1.0085(14) 0.0495(12) 0.990 Uiso 0.00 d PD 10
F13X F 0.0526(15) 1.0591(23) 0.0041(14) 0.026(8) Uiso 0.30 d PD 10
F14X F 0.1150(13) 1.0421(41) 0.0853(36) 0.110(21) Uiso 0.30 d PD 10
F15X F 0.0508(17) 0.9751(22) 0.0961(26) 0.043(13) Uiso 0.30 d PD 10
C11Y C 0.0815(8) 1.0085(14) 0.0495(12) 0.990 Uiso 0.00 d PD 11
F13Y F 0.0376(13) 1.0242(39) 0.0205(33) 0.113(21) Uiso 0.30 d PD 11
F14Y F 0.1106(16) 1.0704(24) 0.0431(31) 0.057(11) Uiso 0.30 d PD 11
F15Y F 0.0781(20) 0.9911(22) 0.1206(14) 0.052(10) Uiso 0.30 d PD 11
C12 C 0.2663(9) 0.8684(16) -0.0077(15) 0.085(8) Uiso 1 d D 12
F16 F 0.2837(10) 0.9354(15) -0.0364(15) 0.078(9) Uiso 0.50 d PD 12
F17 F 0.2913(8) 0.7991(13) -0.0175(16) 0.069(7) Uiso 0.50 d PD 12
F18 F 0.2662(9) 0.8718(19) 0.0674(12) 0.085(8) Uiso 0.50 d PD 12
C12X C 0.2663(9) 0.8684(16) -0.0077(15) 0.990 Uiso 0.00 d PD 13
F16X F 0.2930(9) 0.9010(18) -0.0604(13) 0.074(8) Uiso 0.50 d PD 13
F17X F 0.2848(12) 0.8086(18) 0.0316(20) 0.130(13) Uiso 0.50 d PD 13
F18X F 0.2603(9) 0.9273(18) 0.0465(15) 0.090(9) Uiso 0.50 d PD 13
C13 C 0.2533(8) 1.0398(11) -0.4300(11) 0.040(5) Uiso 1 d . .
C14 C 0.2496(7) 1.2317(11) -0.3235(9) 0.032(5) Uiso 1 d . .
C15 C 0.2931(6) 1.1313(10) -0.1579(9) 0.024(4) Uiso 1 d . .
C16 C 0.2975(8) 0.9344(12) -0.2623(10) 0.040(5) Uiso 1 d . .
C17 C 0.2408(8) 1.0154(13) -0.5127(12) 0.064(6) Uiso 1 d D 14
F19 F 0.2014(8) 0.9726(17) -0.5217(14) 0.068(8) Uiso 0.50 d PD 14
F20 F 0.2399(11) 1.0816(12) -0.5581(12) 0.056(6) Uiso 0.50 d PD 14
F21 F 0.2771(8) 0.9697(19) -0.5401(15) 0.065(7) Uiso 0.50 d PD 14
C17X C 0.2408(8) 1.0154(13) -0.5127(12) 0.990 Uiso 0.00 d PD 15
F19X F 0.1942(8) 1.0175(28) -0.5276(20) 0.030(7) Uiso 0.25 d PD 15
F20X F 0.2627(20) 1.0589(41) -0.5636(33) 0.114(16) Uiso 0.25 d PD 15
F21X F 0.2580(22) 0.9388(24) -0.5176(32) 0.083(12) Uiso 0.25 d PD 15
C17Y C 0.2408(8) 1.0154(13) -0.5127(12) 0.990 Uiso 0.00 d PD 16
F19Y F 0.2187(15) 0.9414(19) -0.5148(20) 0.030(7) Uiso 0.25 d PD 16
F20Y F 0.2095(21) 1.0738(29) -0.5366(36) 0.114(16) Uiso 0.25 d PD 16
F21Y F 0.2736(16) 1.0189(41) -0.5629(28) 0.083(12) Uiso 0.25 d PD 16
C18 C 0.2331(8) 1.3211(15) -0.3452(13) 0.070(7) Uiso 1 d D 17
F22 F 0.2696(8) 1.3765(17) -0.3445(17) 0.075(11) Uiso 0.50 d PD 17
F23 F 0.2005(9) 1.3511(18) -0.3024(15) 0.089(10) Uiso 0.50 d PD 17
F24 F 0.2124(9) 1.3168(14) -0.4144(11) 0.056(7) Uiso 0.50 d PD 17
C18X C 0.2331(8) 1.3211(15) -0.3452(13) 0.990 Uiso 0.00 d PD 18
F22X F 0.2684(7) 1.3651(15) -0.3745(15) 0.054(9) Uiso 0.50 d PD 18
F23X F 0.2232(9) 1.3583(14) -0.2792(11) 0.058(7) Uiso 0.50 d PD 18
F24X F 0.1941(9) 1.3247(19) -0.3858(17) 0.094(10) Uiso 0.50 d PD 18
C19 C 0.2993(7) 1.1643(13) -0.0761(11) 0.050(6) Uiso 1 d D 19
F25 F 0.3450(7) 1.1885(20) -0.0596(19) 0.063(15) Uiso 0.50 d PD 19
F26 F 0.2874(10) 1.1145(15) -0.0210(14) 0.066(11) Uiso 0.50 d PD 19
F27 F 0.2717(8) 1.2329(14) -0.0725(16) 0.051(10) Uiso 0.50 d PD 19
C19X C 0.2993(7) 1.1643(13) -0.0761(11) 0.990 Uiso 0.00 d PD 20
F25X F 0.3416(6) 1.2071(16) -0.0686(15) 0.030(10) Uiso 0.50 d PD 20
F26X F 0.3026(10) 1.1005(13) -0.0262(13) 0.049(9) Uiso 0.50 d PD 20
F27X F 0.2659(8) 1.2138(16) -0.0544(16) 0.059(11) Uiso 0.50 d PD 20
C20 C 0.3116(8) 0.8392(15) -0.2569(13) 0.072(7) Uiso 1 d D 21
F28 F 0.3504(11) 0.8211(23) -0.2910(22) 0.104(12) Uiso 0.40 d PD 21
F29 F 0.2792(10) 0.7850(19) -0.2659(21) 0.088(10) Uiso 0.40 d PD 21
F30 F 0.3286(14) 0.8318(25) -0.1837(17) 0.116(13) Uiso 0.40 d PD 21
C20X C 0.3116(8) 0.8392(15) -0.2569(13) 0.990 Uiso 0.00 d PD 22
F28X F 0.3535(7) 0.8252(13) -0.2332(14) 0.076(6) Uiso 0.60 d PD 22
F29X F 0.2995(9) 0.7979(15) -0.3182(12) 0.093(7) Uiso 0.60 d PD 22
F30X F 0.2859(8) 0.8018(14) -0.2025(13) 0.090(7) Uiso 0.60 d PD 22
C21 C 0.5549(7) 1.1700(12) -0.1492(12) 0.037(5) Uiso 1 d . .
C22 C 0.5097(6) 1.3568(11) -0.2415(11) 0.028(4) Uiso 1 d . .
C23 C 0.3965(7) 1.3230(12) -0.1636(12) 0.041(5) Uiso 1 d . .
C24 C 0.4413(6) 1.1332(12) -0.0673(12) 0.039(5) Uiso 1 d . .
C25 C 0.6040(7) 1.1254(12) -0.1480(11) 0.050(6) Uiso 1 d D 23
F31 F 0.6054(16) 1.0522(20) -0.1825(26) 0.065(18) Uiso 0.30 d PD 23
F32 F 0.6177(15) 1.1074(28) -0.0746(13) 0.055(15) Uiso 0.30 d PD 23
F33 F 0.6368(13) 1.1729(24) -0.1740(34) 0.072(16) Uiso 0.30 d PD 23
C25X C 0.6040(7) 1.1254(12) -0.1480(11) 0.990 Uiso 0.00 d PD 24
F31X F 0.5967(9) 1.0437(11) -0.1547(22) 0.026(7) Uiso 0.40 d PD 24
F32X F 0.6300(12) 1.1376(27) -0.0859(16) 0.058(10) Uiso 0.40 d PD 24
F33X F 0.6265(13) 1.1481(24) -0.2088(20) 0.038(9) Uiso 0.40 d PD 24
C25Y C 0.6040(7) 1.1254(12) -0.1480(11) 0.990 Uiso 0.00 d PD 25
F31Y F 0.6091(20) 1.0519(21) -0.1203(32) 0.117(24) Uiso 0.30 d PD 25
F32Y F 0.6374(10) 1.1747(22) -0.1148(24) 0.043(10) Uiso 0.30 d PD 25
F33Y F 0.6157(19) 1.1229(39) -0.2214(14) 0.087(27) Uiso 0.30 d PD 25
C26 C 0.5300(7) 1.4224(12) -0.2921(11) 0.045(5) Uiso 1 d D 26
F34 F 0.5287(9) 1.3992(13) -0.3642(10) 0.076(6) Uiso 0.60 d PD 26
F35 F 0.5708(7) 1.4493(14) -0.2656(11) 0.064(6) Uiso 0.60 d PD 26
F36 F 0.4999(6) 1.4861(12) -0.2921(12) 0.063(6) Uiso 0.60 d PD 26
C26X C 0.5300(7) 1.4224(12) -0.2921(11) 0.990 Uiso 0.00 d PD 27
F34X F 0.5573(10) 1.3882(15) -0.3449(14) 0.052(8) Uiso 0.40 d PD 27
F35X F 0.5534(14) 1.4821(22) -0.2552(19) 0.113(16) Uiso 0.40 d PD 27
F36X F 0.4957(10) 1.4571(25) -0.3332(21) 0.114(14) Uiso 0.40 d PD 27
C27 C 0.3500(7) 1.3737(12) -0.1734(11) 0.047(5) Uiso 1 d D 28
F37 F 0.3132(7) 1.3349(13) -0.2023(15) 0.048(9) Uiso 0.50 d PD 28
F38 F 0.3566(9) 1.4455(14) -0.2030(16) 0.074(8) Uiso 0.50 d PD 28
F39 F 0.3395(9) 1.3960(18) -0.0992(11) 0.076(8) Uiso 0.50 d PD 28
C27X C 0.3500(7) 1.3737(12) -0.1734(11) 0.990 Uiso 0.00 d PD 29
F37X F 0.3128(8) 1.3267(14) -0.1729(17) 0.061(10) Uiso 0.50 d PD 29
F38X F 0.3511(9) 1.4140(17) -0.2407(13) 0.077(8) Uiso 0.50 d PD 29
F39X F 0.3476(8) 1.4389(14) -0.1275(13) 0.063(7) Uiso 0.50 d PD 29
C28 C 0.4195(7) 1.0645(13) -0.0158(11) 0.052(6) Uiso 1 d D 30
F40 F 0.4120(10) 1.0948(15) 0.0499(11) 0.057(10) Uiso 0.50 d PD 30
F41 F 0.3822(8) 1.0302(16) -0.0499(12) 0.050(9) Uiso 0.50 d PD 30
F42 F 0.4513(8) 1.0006(14) -0.0081(15) 0.058(8) Uiso 0.50 d PD 30
C28X C 0.4195(7) 1.0645(13) -0.0158(11) 0.990 Uiso 0.00 d PD 31
F40X F 0.3953(9) 1.0955(13) 0.0393(11) 0.038(8) Uiso 0.50 d PD 31
F41X F 0.3957(10) 1.0095(17) -0.0525(14) 0.072(12) Uiso 0.50 d PD 31
F42X F 0.4585(7) 1.0252(17) 0.0178(15) 0.070(9) Uiso 0.50 d PD 31
S1 S 0.12041(15) 0.6726(3) 0.0753(2) 0.0252(11) Uani 1 d . .
O29 O 0.1060(4) 0.5837(6) 0.0634(6) 0.029(3) Uani 1 d . .
C29 C 0.1766(6) 0.6700(11) 0.1244(9) 0.034(5) Uiso 1 d . .
H29A H 0.2000(6) 0.6476(11) 0.0912(9) 0.051 Uiso 1 calc R .
H29B H 0.1748(6) 0.6350(11) 0.1690(9) 0.051 Uiso 1 calc R .
H29C H 0.1856(6) 0.7260(11) 0.1397(9) 0.051 Uiso 1 calc R .
C30 C 0.0825(6) 0.7152(11) 0.1445(9) 0.036(5) Uiso 1 d . .
H30A H 0.0504(6) 0.7192(11) 0.1229(9) 0.054 Uiso 1 calc R .
H30B H 0.0936(6) 0.7701(11) 0.1593(9) 0.054 Uiso 1 calc R .
H30C H 0.0828(6) 0.6791(11) 0.1886(9) 0.054 Uiso 1 calc R .
S2 S 0.15278(15) 1.0412(3) -0.2469(2) 0.0277(11) Uani 1 d . .
O30 O 0.1355(4) 0.9539(6) -0.2361(6) 0.029(3) Uani 1 d . .
C31 C 0.1169(6) 1.0850(12) -0.3204(10) 0.048(5) Uiso 1 d . .
H31A H 0.1223(6) 1.0560(12) -0.3675(10) 0.072 Uiso 1 calc R .
H31B H 0.1248(6) 1.1434(12) -0.3260(10) 0.072 Uiso 1 calc R .
H31C H 0.0839(6) 1.0797(12) -0.3083(10) 0.072 Uiso 1 calc R .
C32 C 0.1362(7) 1.1039(12) -0.1707(10) 0.048(5) Uiso 1 d . .
H32A H 0.1536(7) 1.0867(12) -0.1248(10) 0.072 Uiso 1 calc R .
H32B H 0.1025(7) 1.0980(12) -0.1638(10) 0.072 Uiso 1 calc R .
H32C H 0.1434(7) 1.1617(12) -0.1815(10) 0.072 Uiso 1 calc R .
S3 S 0.3966(2) 1.1234(3) -0.3553(2) 0.0304(12) Uani 1 d . .
O31 O 0.4412(4) 1.1283(7) -0.3097(6) 0.040(3) Uani 1 d . .
C33 C 0.4063(7) 1.0465(12) -0.4255(11) 0.055(6) Uiso 1 d . .
H33A H 0.4085(7) 0.9921(12) -0.4017(11) 0.083 Uiso 1 calc R .
H33B H 0.4355(7) 1.0586(12) -0.4503(11) 0.083 Uiso 1 calc R .
H33C H 0.3801(7) 1.0468(12) -0.4629(11) 0.083 Uiso 1 calc R .
C34 C 0.3939(8) 1.2135(13) -0.4112(12) 0.065(6) Uiso 1 d . .
H34A H 0.3886(8) 1.2614(13) -0.3792(12) 0.098 Uiso 1 calc R .
H34B H 0.3681(8) 1.2085(13) -0.4489(12) 0.098 Uiso 1 calc R .
H34C H 0.4235(8) 1.2203(13) -0.4363(12) 0.098 Uiso 1 calc R .
S4 S 0.5527(2) 1.3745(3) 0.0376(3) 0.0477(14) Uani 1 d . .
O32 O 0.5039(4) 1.3643(8) 0.0031(7) 0.047(4) Uani 1 d . .
C35 C 0.5466(7) 1.4435(12) 0.1149(11) 0.057(6) Uiso 1 d . .
H35A H 0.5402(7) 1.4992(12) 0.0959(11) 0.085 Uiso 1 calc R .
H35B H 0.5757(7) 1.4439(12) 0.1462(11) 0.085 Uiso 1 calc R .
H35C H 0.5206(7) 1.4253(12) 0.1451(11) 0.085 Uiso 1 calc R .
C36 C 0.5634(8) 1.2856(14) 0.0900(13) 0.077(7) Uiso 1 d . .
H36A H 0.5679(8) 1.2390(14) 0.0560(13) 0.115 Uiso 1 calc R .
H36B H 0.5367(8) 1.2745(14) 0.1212(13) 0.115 Uiso 1 calc R .
H36C H 0.5917(8) 1.2931(14) 0.1223(13) 0.115 Uiso 1 calc R .

loop_
_atom_type_symbol
_atom_type_description
_atom_type_scat_dispersion_real
_atom_type_scat_dispersion_imag
_atom_type_scat_source
C C 0.0033 0.0016 'International Tables Vol C Tables 4.2.6.8 and 6.1.1.4'
H H 0.0000 0.0000 'International Tables Vol C Tables 4.2.6.8 and 6.1.1.4'
O O 0.0106 0.0060 'International Tables Vol C Tables 4.2.6.8 and 6.1.1.4'
F F 0.0171 0.0103 'International Tables Vol C Tables 4.2.6.8 and 6.1.1.4'
Rh Rh -1.1178 0.9187 'International Tables Vol C Tables 4.2.6.8 and 6.1.1.4'
S S 0.1246 0.1234 'International Tables Vol C Tables 4.2.6.8 and 6.1.1.4'

loop_
_geom_angle_atom_site_label_1
_geom_angle_atom_site_label_2
_geom_angle_atom_site_label_3
_geom_angle
_geom_angle_site_symmetry_1
_geom_angle_site_symmetry_3
_geom_angle_publ_flag
O1 Rh1 O4 87.9(4) . . y
O1 Rh1 O2 93.5(4) . . y
O4 Rh1 O2 175.7(4) . . y
O1 Rh1 O3 176.3(4) . . y
O4 Rh1 O3 91.8(4) . . y
O2 Rh1 O3 86.6(4) . . y
O1 Rh1 O29 92.2(4) . . y
O4 Rh1 O29 87.7(4) . . y
O2 Rh1 O29 96.3(4) . . y
O3 Rh1 O29 91.5(4) . . y
O1 Rh1 Rh1 88.1(3) . 3_565 y
O4 Rh1 Rh1 88.7(3) . 3_565 y
O2 Rh1 Rh1 87.3(3) . 3_565 y
O3 Rh1 Rh1 88.2(3) . 3_565 y
O29 Rh1 Rh1 176.3(3) . 3_565 y
O8 Rh2 O5 89.1(5) . . y
O8 Rh2 O7 89.8(5) . . y
O5 Rh2 O7 176.4(4) . . y
O8 Rh2 O6 174.5(5) . . y
O5 Rh2 O6 91.8(4) . . y
O7 Rh2 O6 88.9(5) . . y
O8 Rh2 Rh3 87.4(3) . . y
O5 Rh2 Rh3 88.0(3) . . y
O7 Rh2 Rh3 88.5(3) . . y
O6 Rh2 Rh3 87.2(3) . . y
O8 Rh2 S1 89.6(4) . . y
O5 Rh2 S1 92.8(3) . . y
O7 Rh2 S1 90.6(3) . . y
O6 Rh2 S1 95.7(3) . . y
Rh3 Rh2 S1 176.89(12) . . y
O10 Rh3 O12 177.0(4) . . y
O10 Rh3 O11 89.9(5) . . y
O12 Rh3 O11 89.2(5) . . y
O10 Rh3 O9 89.3(5) . . y
O12 Rh3 O9 91.4(5) . . y
O11 Rh3 O9 174.7(4) . . y
O10 Rh3 O30 87.2(4) . . y
O12 Rh3 O30 95.7(4) . . y
O11 Rh3 O30 92.3(4) . . y
O9 Rh3 O30 92.8(4) . . y
O10 Rh3 Rh2 88.4(3) . . y
O12 Rh3 Rh2 88.7(3) . . y
O11 Rh3 Rh2 87.0(3) . . y
O9 Rh3 Rh2 87.8(3) . . y
O30 Rh3 Rh2 175.5(3) . . y
O15 Rh4 O13 176.4(4) . . y
O15 Rh4 O14 89.1(5) . . y
O13 Rh4 O14 90.3(5) . . y
O15 Rh4 O16 91.6(5) . . y
O13 Rh4 O16 88.8(5) . . y
O14 Rh4 O16 176.3(5) . . y
O15 Rh4 S2 92.5(3) . . y
O13 Rh4 S2 91.0(3) . . y
O14 Rh4 S2 89.3(3) . . y
O16 Rh4 S2 94.3(3) . . y
O15 Rh4 Rh5 88.4(3) . . y
O13 Rh4 Rh5 88.0(3) . . y
O14 Rh4 Rh5 88.3(3) . . y
O16 Rh4 Rh5 88.1(3) . . y
S2 Rh4 Rh5 177.40(12) . . y
O19 Rh5 O20 91.5(5) . . y
O19 Rh5 O18 89.9(5) . . y
O20 Rh5 O18 174.6(5) . . y
O19 Rh5 O17 174.1(5) . . y
O20 Rh5 O17 89.4(5) . . y
O18 Rh5 O17 88.8(5) . . y
O19 Rh5 Rh4 87.1(3) . . y
O20 Rh5 Rh4 87.5(3) . . y
O18 Rh5 Rh4 87.3(3) . . y
O17 Rh5 Rh4 87.1(3) . . y
O19 Rh5 S3 98.6(3) . . y
O20 Rh5 S3 91.5(3) . . y
O18 Rh5 S3 93.5(3) . . y
O17 Rh5 S3 87.2(3) . . y
Rh4 Rh5 S3 174.22(12) . . y
O22 Rh6 O24 175.9(4) . . y
O22 Rh6 O23 88.2(4) . . y
O24 Rh6 O23 92.2(5) . . y
O22 Rh6 O21 89.1(4) . . y
O24 Rh6 O21 90.3(5) . . y
O23 Rh6 O21 175.4(4) . . y
O22 Rh6 O31 92.6(4) . . y
O24 Rh6 O31 91.5(4) . . y
O23 Rh6 O31 92.6(4) . . y
O21 Rh6 O31 91.3(4) . . y
O22 Rh6 Rh7 87.7(3) . . y
O24 Rh6 Rh7 88.2(3) . . y
O23 Rh6 Rh7 88.7(3) . . y
O21 Rh6 Rh7 87.5(3) . . y
O31 Rh6 Rh7 178.7(3) . . y
O28 Rh7 O26 176.0(4) . . y
O28 Rh7 O25 88.9(5) . . y
O26 Rh7 O25 90.6(5) . . y
O28 Rh7 O27 91.1(5) . . y
O26 Rh7 O27 89.1(4) . . y
O25 Rh7 O27 176.2(4) . . y
O28 Rh7 O32 91.3(5) . . y
O26 Rh7 O32 92.7(5) . . y
O25 Rh7 O32 96.5(4) . . y
O27 Rh7 O32 87.3(4) . . y
O28 Rh7 Rh6 88.2(3) . . y
O26 Rh7 Rh6 87.8(3) . . y
O25 Rh7 Rh6 88.5(3) . . y
O27 Rh7 Rh6 87.8(3) . . y
O32 Rh7 Rh6 175.0(3) . . y
C1 O1 Rh1 118.2(11) . . n
C2 O2 Rh1 116.1(11) . . n
C1 O3 Rh1 115.3(10) 3_565 . n
C2 O4 Rh1 114.8(10) 3_565 . n
C5 O5 Rh2 117.9(11) . . n
C6 O6 Rh2 117.5(10) . . n
C7 O7 Rh2 115.7(11) . . n
C8 O8 Rh2 117.9(12) . . n
C5 O9 Rh3 117.2(10) . . n
C6 O10 Rh3 118.4(10) . . n
C7 O11 Rh3 117.5(11) . . n
C8 O12 Rh3 115.4(12) . . n
C13 O13 Rh4 118.5(11) . . n
C14 O14 Rh4 116.6(11) . . n
C15 O15 Rh4 115.9(10) . . n
C16 O16 Rh4 114.8(11) . . n
C13 O17 Rh5 117.5(11) . . n
C14 O18 Rh5 116.8(11) . . n
C15 O19 Rh5 117.5(10) . . n
C16 O20 Rh5 115.6(12) . . n
C21 O21 Rh6 117.3(11) . . n
C22 O22 Rh6 119.5(10) . . n
C23 O23 Rh6 116.0(11) . . n
C24 O24 Rh6 117.3(11) . . n
C21 O25 Rh7 115.5(11) . . n
C22 O26 Rh7 118.1(10) . . n
C23 O27 Rh7 115.5(11) . . n
C24 O28 Rh7 117.3(11) . . n
O1 C1 O3 130.0(16) . 3_565 n
O1 C1 C3 118.3(16) . . n
O3 C1 C3 111.7(15) 3_565 . n
O1 C1 C3X 118.3(16) . . n
O3 C1 C3X 111.7(15) 3_565 . n
O2 C2 O4 133.1(16) . 3_565 n
O2 C2 C4 114.0(17) . . n
O4 C2 C4 112.9(16) 3_565 . n
O2 C2 C4X 114.0(17) . . n
O4 C2 C4X 112.9(16) 3_565 . n
F3 C3 F1 107.8(21) . . n
F3 C3 F2 111.6(20) . . n
F1 C3 F2 106.5(20) . . n
F3 C3 C1 114.3(19) . . n
F1 C3 C1 106.5(17) . . n
F2 C3 C1 109.7(17) . . n
F1X C3X F2X 107.7(21) . . n
F1X C3X F3X 108.3(21) . . n
F2X C3X F3X 107.7(21) . . n
F1X C3X C1 110.1(18) . . n
F2X C3X C1 110.5(19) . . n
F3X C3X C1 112.3(17) . . n
F4 C4 F6 108.4(23) . . n
F4 C4 F5 115.7(22) . . n
F6 C4 F5 103.4(22) . . n
F4 C4 C2 109.3(18) . . n
F6 C4 C2 106.9(18) . . n
F5 C4 C2 112.5(19) . . n
F4X C4X F6X 110.3(26) . . n
F4X C4X F5X 115.2(24) . . n
F6X C4X F5X 104.4(22) . . n
F4X C4X C2 112.6(23) . . n
F6X C4X C2 105.8(20) . . n
F5X C4X C2 107.8(18) . . n
O5 C5 O9 129.1(16) . . n
O5 C5 C9X 115.2(16) . . n
O9 C5 C9X 115.6(16) . . n
O5 C5 C9 115.2(16) . . n
O9 C5 C9 115.6(16) . . n
O10 C6 O6 128.4(15) . . n
O10 C6 C10X 115.8(16) . . n
O6 C6 C10X 115.8(15) . . n
O10 C6 C10 115.8(16) . . n
O6 C6 C10 115.8(15) . . n
O7 C7 O11 131.1(17) . . n
O7 C7 C11Y 116.0(17) . . n
O11 C7 C11Y 112.9(17) . . n
O7 C7 C11 116.0(17) . . n
O11 C7 C11 112.9(17) . . n
O7 C7 C11X 116.0(17) . . n
O11 C7 C11X 112.9(17) . . n
O8 C8 O12 130.5(19) . . n
O8 C8 C12X 115.2(19) . . n
O12 C8 C12X 114.1(19) . . n
O8 C8 C12 115.2(19) . . n
O12 C8 C12 114.1(19) . . n
F7 C9 F9 106.5(22) . . n
F7 C9 F8 111.5(20) . . n
F9 C9 F8 102.3(20) . . n
F7 C9 C5 115.5(20) . . n
F9 C9 C5 111.2(19) . . n
F8 C9 C5 109.0(16) . . n
F7X C9X F8X 113.8(20) . . n
F7X C9X F9X 106.5(20) . . n
F8X C9X F9X 102.1(20) . . n
F7X C9X C5 111.6(17) . . n
F8X C9X C5 114.3(19) . . n
F9X C9X C5 107.6(17) . . n
F11 C10 F10 106.3(18) . . n
F11 C10 F12 107.8(17) . . n
F10 C10 F12 108.2(18) . . n
F11 C10 C6 111.3(15) . . n
F10 C10 C6 110.8(15) . . n
F12 C10 C6 112.2(16) . . n
F10X C10X F12X 109.7(21) . . n
F10X C10X F11X 106.9(23) . . n
F12X C10X F11X 109.3(21) . . n
F10X C10X C6 112.4(18) . . n
F12X C10X C6 113.9(18) . . n
F11X C10X C6 104.2(18) . . n
F14 C11 F15 109.9(27) . . n
F14 C11 F13 115.9(27) . . n
F15 C11 F13 103.9(27) . . n
F14 C11 C7 114.8(21) . . n
F15 C11 C7 103.9(20) . . n
F13 C11 C7 107.2(24) . . n
F14X C11X F15X 111.3(33) . . n
F14X C11X F13X 117.2(32) . . n
F15X C11X F13X 102.2(27) . . n
F14X C11X C7 111.8(31) . . n
F15X C11X C7 105.0(23) . . n
F13X C11X C7 108.4(20) . . n
F15Y C11Y F14Y 108.8(30) . . n
F15Y C11Y F13Y 107.7(32) . . n
F14Y C11Y F13Y 113.6(31) . . n
F15Y C11Y C7 114.3(23) . . n
F14Y C11Y C7 109.1(23) . . n
F13Y C11Y C7 103.4(28) . . n
F16 C12 F18 111.9(25) . . n
F16 C12 F17 115.5(26) . . n
F18 C12 F17 100.9(24) . . n
F16 C12 C8 113.3(23) . . n
F18 C12 C8 106.1(22) . . n
F17 C12 C8 108.2(21) . . n
F17X C12X F16X 116.3(28) . . n
F17X C12X F18X 101.7(26) . . n
F16X C12X F18X 108.0(25) . . n
F17X C12X C8 113.3(26) . . n
F16X C12X C8 114.1(22) . . n
F18X C12X C8 101.3(21) . . n
O13 C13 O17 128.8(17) . . n
O13 C13 C17Y 116.1(18) . . n
O17 C13 C17Y 115.1(18) . . n
O13 C13 C17 116.1(18) . . n
O17 C13 C17 115.1(18) . . n
O13 C13 C17X 116.1(18) . . n
O17 C13 C17X 115.1(18) . . n
O18 C14 O14 130.9(16) . . n
O18 C14 C18X 115.7(18) . . n
O14 C14 C18X 113.4(17) . . n
O18 C14 C18 115.7(18) . . n
O14 C14 C18 113.4(17) . . n
O19 C15 O15 130.2(15) . . n
O19 C15 C19X 119.6(16) . . n
O15 C15 C19X 110.0(15) . . n
O19 C15 C19 119.6(16) . . n
O15 C15 C19 110.0(15) . . n
O16 C16 O20 134.0(18) . . n
O16 C16 C20X 113.8(18) . . n
O20 C16 C20X 111.4(18) . . n
O16 C16 C20 113.8(18) . . n
O20 C16 C20 111.4(18) . . n
F19 C17 F20 110.6(21) . . n
F19 C17 F21 108.9(21) . . n
F20 C17 F21 102.2(21) . . n
F19 C17 C13 114.1(20) . . n
F20 C17 C13 111.4(19) . . n
F21 C17 C13 108.9(19) . . n
F20X C17X F21X 105.3(30) . . n
F20X C17X F19X 110.0(30) . . n
F21X C17X F19X 112.0(29) . . n
F20X C17X C13 114.6(36) . . n
F21X C17X C13 103.1(28) . . n
F19X C17X C13 111.5(22) . . n
F21Y C17Y F19Y 111.2(28) . . n
F21Y C17Y F20Y 103.6(30) . . n
F19Y C17Y F20Y 108.0(29) . . n
F21Y C17Y C13 119.2(30) . . n
F19Y C17Y C13 109.9(21) . . n
F20Y C17Y C13 104.0(31) . . n
F23 C18 F24 104.8(24) . . n
F23 C18 F22 107.8(24) . . n
F24 C18 F22 110.2(24) . . n
F23 C18 C14 114.2(22) . . n
F24 C18 C14 107.1(19) . . n
F22 C18 C14 112.4(21) . . n
F24X C18X F22X 113.1(24) . . n
F24X C18X F23X 104.8(24) . . n
F22X C18X F23X 106.5(23) . . n
F24X C18X C14 114.8(23) . . n
F22X C18X C14 111.2(21) . . n
F23X C18X C14 105.6(19) . . n
F26 C19 F27 107.2(23) . . n
F26 C19 F25 106.5(21) . . n
F27 C19 F25 107.5(21) . . n
F26 C19 C15 117.5(20) . . n
F27 C19 C15 106.3(18) . . n
F25 C19 C15 111.3(21) . . n
F27X C19X F26X 107.7(23) . . n
F27X C19X F25X 107.6(20) . . n
F26X C19X F25X 106.2(20) . . n
F27X C19X C15 115.5(20) . . n
F26X C19X C15 110.6(18) . . n
F25X C19X C15 108.9(18) . . n
F29 C20 F28 113.9(27) . . n
F29 C20 F30 106.4(25) . . n
F28 C20 F30 98.4(24) . . n
F29 C20 C16 118.5(24) . . n
F28 C20 C16 113.7(24) . . n
F30 C20 C16 102.6(24) . . n
F28X C20X F29X 113.3(23) . . n
F28X C20X F30X 102.0(21) . . n
F29X C20X F30X 103.4(21) . . n
F28X C20X C16 115.0(21) . . n
F29X C20X C16 112.7(20) . . n
F30X C20X C16 109.1(20) . . n
O21 C21 O25 131.2(17) . . n
O21 C21 C25Y 114.4(17) . . n
O25 C21 C25Y 114.4(17) . . n
O21 C21 C25 114.4(17) . . n
O25 C21 C25 114.4(17) . . n
O21 C21 C25X 114.4(17) . . n
O25 C21 C25X 114.4(17) . . n
O22 C22 O26 126.9(15) . . n
O22 C22 C26X 117.4(16) . . n
O26 C22 C26X 115.7(16) . . n
O22 C22 C26 117.4(16) . . n
O26 C22 C26 115.7(16) . . n
O23 C23 O27 132.0(17) . . n
O23 C23 C27X 113.3(17) . . n
O27 C23 C27X 114.8(17) . . n
O23 C23 C27 113.3(17) . . n
O27 C23 C27 114.8(17) . . n
O28 C24 O24 129.1(17) . . n
O28 C24 C28X 116.6(17) . . n
O24 C24 C28X 114.3(17) . . n
O28 C24 C28 116.6(17) . . n
O24 C24 C28 114.3(17) . . n
F33 C25 F31 108.9(30) . . n
F33 C25 F32 106.3(29) . . n
F31 C25 F32 103.6(25) . . n
F33 C25 C21 111.9(23) . . n
F31 C25 C21 116.3(24) . . n
F32 C25 C21 109.1(22) . . n
F32X C25X F33X 111.5(29) . . n
F32X C25X F31X 107.6(26) . . n
F33X C25X F31X 106.2(27) . . n
F32X C25X C21 114.2(21) . . n
F33X C25X C21 108.7(19) . . n
F31X C25X C21 108.3(18) . . n
F31Y C25Y F32Y 108.1(29) . . n
F31Y C25Y F33Y 108.1(30) . . n
F32Y C25Y F33Y 103.9(28) . . n
F31Y C25Y C21 120.8(29) . . n
F32Y C25Y C21 110.0(21) . . n
F33Y C25Y C21 104.7(26) . . n
F35 C26 F34 115.2(20) . . n
F35 C26 F36 107.5(19) . . n
F34 C26 F36 103.0(18) . . n
F35 C26 C22 111.9(17) . . n
F34 C26 C22 112.1(18) . . n
F36 C26 C22 106.2(16) . . n
F36X C26X F35X 107.9(26) . . n
F36X C26X F34X 102.8(23) . . n
F35X C26X F34X 110.2(25) . . n
F36X C26X C22 109.5(23) . . n
F35X C26X C22 114.2(23) . . n
F34X C26X C22 111.5(18) . . n
F38 C27 F37 113.7(22) . . n
F38 C27 F39 101.0(20) . . n
F37 C27 F39 107.1(20) . . n
F38 C27 C23 112.2(19) . . n
F37 C27 C23 116.9(19) . . n
F39 C27 C23 104.0(17) . . n
F37X C27X F39X 113.3(21) . . n
F37X C27X F38X 109.5(22) . . n
F39X C27X F38X 99.3(20) . . n
F37X C27X C23 112.2(19) . . n
F39X C27X C23 114.3(18) . . n
F38X C27X C23 107.3(18) . . n
F40 C28 F41 114.4(23) . . n
F40 C28 F42 109.2(21) . . n
F41 C28 F42 104.1(22) . . n
F40 C28 C24 109.8(20) . . n
F41 C28 C24 110.9(19) . . n
F42 C28 C24 108.2(18) . . n
F41X C28X F40X 111.1(23) . . n
F41X C28X F42X 107.3(24) . . n
F40X C28X F42X 106.7(21) . . n
F41X C28X C24 113.9(21) . . n
F40X C28X C24 113.0(19) . . n
F42X C28X C24 104.1(18) . . n
O29 S1 C29 106.1(7) . . n
O29 S1 C30 106.9(7) . . n
C29 S1 C30 103.0(8) . . n
O29 S1 Rh2 120.4(4) . . n
C29 S1 Rh2 108.5(6) . . n
C30 S1 Rh2 110.4(6) . . n
S1 O29 Rh1 129.2(6) . . y
O30 S2 C32 109.9(8) . . n
O30 S2 C31 106.7(8) . . n
C32 S2 C31 99.8(9) . . n
O30 S2 Rh4 120.3(5) . . y
C32 S2 Rh4 110.6(6) . . n
C31 S2 Rh4 107.5(6) . . n
S2 O30 Rh3 135.1(6) . . y
O31 S3 C34 106.3(9) . . n
O31 S3 C33 105.3(8) . . n
C34 S3 C33 100.7(10) . . n
O31 S3 Rh5 127.4(5) . . y
C34 S3 Rh5 107.5(7) . . n
C33 S3 Rh5 106.6(7) . . n
S3 O31 Rh6 131.8(7) . . y
O32 S4 C36 105.4(10) . . n
O32 S4 C35 105.3(8) . . n
C36 S4 C35 97.3(10) . . n
S4 O32 Rh7 123.3(7) . . y

loop_
_geom_bond_atom_site_label_1
_geom_bond_atom_site_label_2
_geom_bond_distance
_geom_bond_site_symmetry_2
_geom_bond_publ_flag
Rh1 O1 2.024(10) . y
Rh1 O4 2.033(10) . y
Rh1 O2 2.038(10) . y
Rh1 O3 2.042(10) . y
Rh1 O29 2.231(10) . y
Rh1 Rh1 2.398(3) 3_565 y
Rh2 O8 1.997(11) . y
Rh2 O5 2.022(11) . y
Rh2 O7 2.033(11) . y
Rh2 O6 2.051(10) . y
Rh2 Rh3 2.417(2) . y
Rh2 S1 2.451(4) . y
Rh3 O10 2.014(11) . y
Rh3 O12 2.019(11) . y
Rh3 O11 2.022(10) . y
Rh3 O9 2.031(10) . y
Rh3 O30 2.274(10) . y
Rh4 O15 2.000(11) . y
Rh4 O13 2.016(10) . y
Rh4 O14 2.029(11) . y
Rh4 O16 2.038(11) . y
Rh4 S2 2.410(4) . y
Rh4 Rh5 2.425(2) . y
Rh5 O19 2.026(11) . y
Rh5 O20 2.029(12) . y
Rh5 O18 2.045(12) . y
Rh5 O17 2.048(11) . y
Rh5 S3 2.522(5) . y
Rh6 O22 2.020(10) . y
Rh6 O24 2.025(10) . y
Rh6 O23 2.038(11) . y
Rh6 O21 2.044(11) . y
Rh6 O31 2.230(10) . y
Rh6 Rh7 2.398(2) . y
Rh7 O28 2.025(11) . y
Rh7 O26 2.040(10) . y
Rh7 O25 2.045(11) . y
Rh7 O27 2.055(11) . y
Rh7 O32 2.241(11) . y
O1 C1 1.20(2) . n
O2 C2 1.23(2) . n
O3 C1 1.30(2) 3_565 n
O4 C2 1.23(2) 3_565 n
O5 C5 1.24(2) . n
O6 C6 1.26(2) . n
O7 C7 1.23(2) . n
O8 C8 1.25(2) . n
O9 C5 1.27(2) . n
O10 C6 1.25(2) . n
O11 C7 1.25(2) . n
O12 C8 1.26(2) . n
O13 C13 1.24(2) . n
O14 C14 1.25(2) . n
O15 C15 1.29(2) . n
O16 C16 1.23(2) . n
O17 C13 1.26(2) . n
O18 C14 1.25(2) . n
O19 C15 1.22(2) . n
O20 C16 1.24(2) . n
O21 C21 1.22(2) . n
O22 C22 1.25(2) . n
O23 C23 1.23(2) . n
O24 C24 1.26(2) . n
O25 C21 1.25(2) . n
O26 C22 1.26(2) . n
O27 C23 1.26(2) . n
O28 C24 1.25(2) . n
C1 O3 1.30(2) 3_565 n
C1 C3 1.55(2) . n
C1 C3X 1.55(2) . n
C2 O4 1.23(2) 3_565 n
C2 C4 1.62(3) . n
C2 C4X 1.62(3) . n
C3 F3 1.31(2) . n
C3 F1 1.33(2) . n
C3 F2 1.34(2) . n
C3X F1X 1.32(2) . n
C3X F2X 1.33(2) . n
C3X F3X 1.35(2) . n
C4 F4 1.30(2) . n
C4 F6 1.32(2) . n
C4 F5 1.34(2) . n
C4X F4X 1.25(2) . n
C4X F6X 1.31(2) . n
C4X F5X 1.37(2) . n
C5 C9X 1.53(3) . n
C5 C9 1.53(3) . n
C6 C10X 1.51(2) . n
C6 C10 1.51(2) . n
C7 C11Y 1.62(3) . n
C7 C11 1.62(3) . n
C7 C11X 1.62(3) . n
C8 C12X 1.60(3) . n
C8 C12 1.60(3) . n
C9 F7 1.29(2) . n
C9 F9 1.33(2) . n
C9 F8 1.37(2) . n
C9X F7X 1.32(2) . n
C9X F8X 1.33(2) . n
C9X F9X 1.35(2) . n
C10 F11 1.33(2) . n
C10 F10 1.34(2) . n
C10 F12 1.34(2) . n
C10X F10X 1.31(2) . n
C10X F12X 1.33(2) . n
C10X F11X 1.36(2) . n
C11 F14 1.25(2) . n
C11 F15 1.34(3) . n
C11 F13 1.37(3) . n
C11X F14X 1.24(3) . n
C11X F15X 1.33(3) . n
C11X F13X 1.38(3) . n
C11Y F15Y 1.29(3) . n
C11Y F14Y 1.30(3) . n
C11Y F13Y 1.35(3) . n
C12 F16 1.30(3) . n
C12 F18 1.33(3) . n
C12 F17 1.33(3) . n
C12X F17X 1.28(3) . n
C12X F16X 1.33(3) . n
C12X F18X 1.36(3) . n
C13 C17Y 1.54(3) . n
C13 C17 1.54(3) . n
C13 C17X 1.54(3) . n
C14 C18X 1.55(3) . n
C14 C18 1.55(3) . n
C15 C19X 1.54(2) . n
C15 C19 1.54(2) . n
C16 C20X 1.58(3) . n
C16 C20 1.58(3) . n
C17 F19 1.31(2) . n
C17 F20 1.33(2) . n
C17 F21 1.37(2) . n
C17X F20X 1.31(3) . n
C17X F21X 1.33(3) . n
C17X F19X 1.33(3) . n
C17Y F21Y 1.31(3) . n
C17Y F19Y 1.34(3) . n
C17Y F20Y 1.34(3) . n
C18 F23 1.31(3) . n
C18 F24 1.33(2) . n
C18 F22 1.36(3) . n
C18X F24X 1.29(3) . n
C18X F22X 1.34(3) . n
C18X F23X 1.35(3) . n
C19 F26 1.31(2) . n
C19 F27 1.35(2) . n
C19 F25 1.37(2) . n
C19X F27X 1.30(2) . n
C19X F26X 1.35(2) . n
C19X F25X 1.38(2) . n
C20 F29 1.27(3) . n
C20 F28 1.31(3) . n
C20 F30 1.36(3) . n
C20X F28X 1.26(2) . n
C20X F29X 1.30(2) . n
C20X F30X 1.37(3) . n
C21 C25Y 1.56(3) . n
C21 C25 1.56(3) . n
C21 C25X 1.56(3) . n
C22 C26X 1.51(2) . n
C22 C26 1.51(2) . n
C23 C27X 1.55(3) . n
C23 C27 1.55(3) . n
C24 C28X 1.57(3) . n
C24 C28 1.57(3) . n
C25 F33 1.30(3) . n
C25 F31 1.32(3) . n
C25 F32 1.37(3) . n
C25X F32X 1.31(2) . n
C25X F33X 1.32(2) . n
C25X F31X 1.33(2) . n
C25Y F31Y 1.28(3) . n
C25Y F32Y 1.35(3) . n
C25Y F33Y 1.35(3) . n
C26 F35 1.30(2) . n
C26 F34 1.32(2) . n
C26 F36 1.33(2) . n
C26X F36X 1.31(3) . n
C26X F35X 1.32(3) . n
C26X F34X 1.35(2) . n
C27 F38 1.28(2) . n
C27 F37 1.30(2) . n
C27 F39 1.40(2) . n
C27X F37X 1.29(2) . n
C27X F39X 1.33(2) . n
C27X F38X 1.35(2) . n
C28 F40 1.28(2) . n
C28 F41 1.31(2) . n
C28 F42 1.37(2) . n
C28X F41X 1.27(2) . n
C28X F40X 1.31(2) . n
C28X F42X 1.38(2) . n
S1 O29 1.497(11) . n
S1 C29 1.78(2) . n
S1 C30 1.79(2) . n
S2 O30 1.499(11) . n
S2 C32 1.76(2) . n
S2 C31 1.76(2) . n
S3 O31 1.468(11) . n
S3 C34 1.75(2) . n
S3 C33 1.78(2) . n
S4 O32 1.493(12) . n
S4 C36 1.72(2) . n
S4 C35 1.77(2) . n
